data_1508425
loop_
_publ_author_name
'Kazheva, Olga N.'
'Aleksandrov, Grigory G.'
'Kravchenko, Andrey V.'
'Starodub, Vladimir A.'
'Lobanova, Irina A.'
'Kosenko, Irina D.'
'Sivaev, Igor B.'
'Bregadze, Vladimir I.'
'Buravov, Lev I.'
'Dyachenko, Oleg A.'

_publ_section_title
;
 New Fulvalenium Salts of Cobalt Bis(dicarbollide): Crystal Structures and
 Electrical Conductivities
;
_journal_issue 1
_journal_name_full Crystals
_journal_page_first 43
_journal_page_last 55
_journal_paper_doi 10.3390/cryst2010043
_journal_volume 2
_journal_year 2012
_chemical_formula_sum 'C36 H36.84 B18 Br1.16 Co O0.72 S32'
_chemical_formula_weight 1853.14
_chemical_name_systematic
; 
 ? 
;
_space_group_IT_number 2
_symmetry_cell_setting triclinic
_symmetry_space_group_name_Hall '-P 1'
_symmetry_space_group_name_H-M 'P -1'
_atom_sites_solution_hydrogens geom
_atom_sites_solution_primary direct
_atom_sites_solution_secondary difmap
_audit_creation_method SHELXL-97
_cell_angle_alpha 100.220(10)
_cell_angle_beta 100.430(10)
_cell_angle_gamma 107.210(10)
_cell_formula_units_Z 2
_cell_length_a 10.8090(10)
_cell_length_b 16.1870(10)
_cell_length_c 20.4120(10)
_cell_measurement_temperature 120(2)
_cell_volume 3252.1(5)
_computing_structure_refinement 'SHELXL-97 (Sheldrick, 1997)'
_computing_structure_solution 'SHELXS-97 (Sheldrick, 1990)'
_diffrn_ambient_temperature 120(2)
_diffrn_measured_fraction_theta_full 0.968
_diffrn_measured_fraction_theta_max 0.968
_diffrn_measurement_device_type 'Bruker SMART APEX2 CCD'
_diffrn_measurement_method 'omega scanning'
_diffrn_radiation_monochromator graphite
_diffrn_radiation_source 'fine-focus sealed tube'
_diffrn_radiation_type MoK\a
_diffrn_radiation_wavelength 0.71073
_diffrn_reflns_av_R_equivalents 0.0000
_diffrn_reflns_av_sigmaI/netI 0.0874
_diffrn_reflns_limit_h_max 12
_diffrn_reflns_limit_h_min -12
_diffrn_reflns_limit_k_max 19
_diffrn_reflns_limit_k_min -19
_diffrn_reflns_limit_l_max 24
_diffrn_reflns_limit_l_min 0
_diffrn_reflns_number 11525
_diffrn_reflns_theta_full 25.05
_diffrn_reflns_theta_max 25.05
_diffrn_reflns_theta_min 2.20
_exptl_absorpt_coefficient_mu 2.043
_exptl_absorpt_correction_T_max 0.75
_exptl_absorpt_correction_T_min 0.65
_exptl_absorpt_correction_type multi-scan
_exptl_crystal_colour black
_exptl_crystal_density_diffrn 1.892
_exptl_crystal_density_method 'not measured'
_exptl_crystal_description needle
_exptl_crystal_F_000 1856
_exptl_crystal_size_max 0.45
_exptl_crystal_size_mid 0.18
_exptl_crystal_size_min 0.14
_refine_diff_density_max 0.875
_refine_diff_density_min -0.588
_refine_diff_density_rms 0.109
_refine_ls_extinction_method none
_refine_ls_goodness_of_fit_ref 0.849
_refine_ls_hydrogen_treatment mixed
_refine_ls_matrix_type full
_refine_ls_number_parameters 865
_refine_ls_number_reflns 9390
_refine_ls_number_restraints 25
_refine_ls_restrained_S_all 0.850
_refine_ls_R_factor_all 0.0643
_refine_ls_R_factor_gt 0.0514
_refine_ls_shift/su_max 0.022
_refine_ls_shift/su_mean 0.000
_refine_ls_structure_factor_coef Fsqd
_refine_ls_weighting_details 'calc w=1/[\s^2^(Fo^2^)+(0.0310P)^2^+0.0000P] where P=(Fo^2^+2Fc^2^)/3'
_refine_ls_weighting_scheme calc
_refine_ls_wR_factor_gt 0.0916
_refine_ls_wR_factor_ref 0.0955
_reflns_number_gt 6107
_reflns_number_total 11525
_reflns_threshold_expression >2sigma(I)
_cod_data_source_file C36H36.84B18Br1.16CoO0.72S32_P-1_cif3_crystals-02-00043-s001_DC170.cif
_cod_data_source_block a_chateigner_1508425
_cod_original_cell_volume 3252.1(4)
_cod_original_sg_symbol_H-M P-1
_cod_database_code 1508425

loop_
_symmetry_equiv_pos_as_xyz
'x, y, z'
'-x, -y, -z'

loop_
_atom_site_label
_atom_site_type_symbol
_atom_site_fract_x
_atom_site_fract_y
_atom_site_fract_z
_atom_site_U_iso_or_equiv
_atom_site_adp_type
_atom_site_occupancy
_atom_site_symmetry_multiplicity
_atom_site_calc_flag
_atom_site_refinement_flags
_atom_site_disorder_assembly
_atom_site_disorder_group
Co1 Co 0.0000 0.0000 0.0000 0.0205(3) Uani 1 2 d S . .
C8A C 0.1206(7) 0.1365(5) 0.0307(4) 0.0326(19) Uani 0.21(3) 1 d P . .
B8A B 0.1206(7) 0.1365(5) 0.0307(4) 0.0326(19) Uani 0.79(3) 1 d PD . .
H8A H 0.0694 0.1794 0.0559 0.039 Uiso 0.44(2) 1 calc PR A 1
O1A O 0.0586(16) 0.1970(16) 0.0731(8) 0.043(7) Uiso 0.32(2) 1 d PD B 2
H01A H -0.005(5) 0.208(4) 0.0446(15) 0.047 Uiso 0.32(2) 1 d PD B 2
Br1A Br 0.0465(3) 0.2286(3) 0.07626(15) 0.0298(13) Uani 0.243(5) 1 d PD B 3
C7A C 0.0745(7) 0.0871(5) -0.0594(4) 0.032(2) Uani 0.08(6) 1 d P . .
B7A B 0.0745(7) 0.0871(5) -0.0594(4) 0.032(2) Uani 0.92(6) 1 d P B .
H7A H -0.0087 0.0959 -0.0959 0.038 Uiso 0.752(2) 1 calc PR C 1
Br2A Br -0.0653(3) 0.1117(2) -0.12325(15) 0.0484(12) Uani 0.248(2) 1 d PD . 2
C2A C 0.1153(6) -0.0071(5) -0.0700(4) 0.035(2) Uani 0.46(6) 1 d P . .
B2A B 0.1153(6) -0.0071(5) -0.0700(4) 0.035(2) Uani 0.54(6) 1 d P . .
H2A H 0.0573 -0.0648 -0.1153 0.042 Uiso 1 1 calc R B .
C1A C 0.1809(6) -0.0174(4) 0.0079(3) 0.0325(19) Uani 0.98(6) 1 d P . .
B1A B 0.1809(6) -0.0174(4) 0.0079(3) 0.0325(19) Uani 0.02(6) 1 d P B .
H1A H 0.1679 -0.0849 0.0180 0.039 Uiso 0.909(2) 1 calc PR D 1
Br4A Br 0.1854(7) -0.1386(5) 0.0294(4) 0.041(3) Uani 0.091(2) 1 d P . 2
C4A C 0.1836(6) 0.0655(4) 0.0699(3) 0.0262(19) Uani 0.26(6) 1 d P . .
B4A B 0.1836(6) 0.0655(4) 0.0699(3) 0.0262(19) Uani 0.74(6) 1 d PU B .
H4A H 0.1743 0.0593 0.1228 0.031 Uiso 1 1 calc R . .
B9A B 0.2932(7) 0.1632(5) 0.0594(4) 0.0311(18) Uani 1 1 d . B .
H9A H 0.3542 0.2215 0.1036 0.037 Uiso 1 1 calc R . .
B12A B 0.2263(7) 0.1772(5) -0.0206(4) 0.0345(18) Uani 1 1 d . B .
H12A H 0.2412 0.2450 -0.0304 0.041 Uiso 1 1 calc R . .
B11A B 0.2233(7) 0.0856(5) -0.0844(4) 0.0340(18) Uani 1 1 d . B .
H11A H 0.2369 0.0916 -0.1366 0.041 Uiso 1 1 calc R . .
B6A B 0.2876(7) 0.0158(5) -0.0420(4) 0.0331(18) Uani 1 1 d . B .
H6A H 0.3428 -0.0253 -0.0656 0.040 Uiso 1 1 calc R . .
B5A B 0.3305(6) 0.0617(5) 0.0461(4) 0.0306(18) Uani 1 1 d . . .
H5A H 0.4144 0.0514 0.0809 0.037 Uiso 1 1 calc R B .
B10A B 0.3563(7) 0.1332(5) -0.0115(4) 0.0372(19) Uani 1 1 d . B .
H10A H 0.4585 0.1722 -0.0149 0.045 Uiso 1 1 calc R . .
Co2 Co 0.0000 0.5000 0.0000 0.0239(3) Uani 1 2 d S . .
C8B C -0.1356(7) 0.3659(5) -0.0246(5) 0.045(2) Uani 0.11(3) 1 d P . .
B8B B -0.1356(7) 0.3659(5) -0.0246(5) 0.045(2) Uani 0.89(3) 1 d PD . .
H8B H -0.0924 0.3162 -0.0476 0.054 Uiso 0.26(3) 1 calc PR E 1
O1B O -0.0820(15) 0.2982(15) -0.0680(8) 0.045(6) Uiso 0.40(3) 1 d PD F 2
H01B H -0.058(11) 0.263(5) -0.0419(18) 0.050 Uiso 0.40(3) 1 d PD F 2
Br1B Br -0.0766(3) 0.2662(3) -0.06709(13) 0.0390(12) Uani 0.346(8) 1 d PD F 3
C4B C -0.0813(8) 0.4238(6) 0.0641(4) 0.053(3) Uani 0.30(7) 1 d P . .
B4B B -0.0813(8) 0.4238(6) 0.0641(4) 0.053(3) Uani 0.70(7) 1 d PU F .
H4B H -0.0002 0.4143 0.1015 0.063 Uiso 0.886(3) 1 calc PR G 1
Br2B Br 0.0458(7) 0.3681(5) 0.1179(4) 0.071(4) Uani 0.114(3) 1 d PD . 2
C1B C -0.1086(7) 0.5186(6) 0.0688(4) 0.055(3) Uani 0.85(7) 1 d P . .
B1B B -0.1086(7) 0.5186(6) 0.0688(4) 0.055(3) Uani 0.15(7) 1 d P . .
H1B H -0.0436 0.5772 0.1120 0.066 Uiso 1 1 calc R F .
C2B C -0.1727(6) 0.5268(5) -0.0092(4) 0.042(2) Uani 0.51(6) 1 d P . .
B2B B -0.1727(6) 0.5268(5) -0.0092(4) 0.042(2) Uani 0.49(6) 1 d P F .
H2B H -0.1527 0.5932 -0.0222 0.050 Uiso 0.883(3) 1 calc PR H 1
Br4B Br -0.1427(7) 0.6355(4) -0.0705(4) 0.061(3) Uani 0.117(3) 1 d P . 2
C7B C -0.1881(6) 0.4347(4) -0.0707(3) 0.0268(19) Uani 0.22(6) 1 d P . .
B7B B -0.1881(6) 0.4347(4) -0.0707(3) 0.0268(19) Uani 0.78(6) 1 d P F .
H7B H -0.1799 0.4328 -0.1248 0.032 Uiso 1 1 calc R . .
B12B B -0.3066(7) 0.3467(5) -0.0522(4) 0.038(2) Uani 1 1 d . F .
H12B H -0.3745 0.2865 -0.0932 0.046 Uiso 1 1 calc R . .
B9B B -0.2404(8) 0.3394(6) 0.0307(4) 0.055(3) Uani 1 1 d . F .
H9B H -0.2635 0.2741 0.0454 0.065 Uiso 1 1 calc R . .
B5B B -0.2211(8) 0.4351(7) 0.0873(4) 0.058(3) Uani 1 1 d . F .
H5B H -0.2320 0.4346 0.1408 0.069 Uiso 1 1 calc R . .
B6B B -0.2783(8) 0.5056(7) 0.0428(5) 0.065(3) Uani 1 1 d . F .
H6B H -0.3253 0.5534 0.0652 0.078 Uiso 1 1 calc R . .
B11B B -0.3288(8) 0.4506(6) -0.0450(4) 0.047(2) Uani 1 1 d . . .
H11B H -0.4096 0.4618 -0.0814 0.057 Uiso 1 1 calc R F .
B10B B -0.3607(8) 0.3904(7) 0.0169(4) 0.058(3) Uani 1 1 d . F .
H10B H -0.4649 0.3600 0.0220 0.070 Uiso 1 1 calc R . .
S1C S -0.02799(12) 0.10043(9) 0.48121(7) 0.0158(3) Uani 1 1 d . . .
S2C S 0.25384(12) 0.12954(9) 0.47507(7) 0.0154(3) Uani 1 1 d . . .
S3C S 0.07494(13) 0.19795(9) 0.64410(7) 0.0168(3) Uani 1 1 d . . .
S4C S 0.35565(12) 0.22346(9) 0.63593(7) 0.0170(3) Uani 1 1 d . . .
S5C S -0.12578(13) 0.00420(9) 0.32831(7) 0.0183(3) Uani 1 1 d . . .
S6C S 0.16012(13) 0.02729(9) 0.32382(7) 0.0183(3) Uani 1 1 d . . .
S7C S 0.17566(14) 0.28065(10) 0.80070(7) 0.0255(4) Uani 1 1 d . . .
S8C S 0.45625(13) 0.31441(10) 0.78991(7) 0.0228(3) Uani 1 1 d . . .
C1C C 0.1419(5) 0.1427(3) 0.5253(3) 0.0158(12) Uani 1 1 d . . .
C2C C 0.1849(5) 0.1834(3) 0.5927(3) 0.0119(12) Uani 1 1 d . . .
C3C C 0.0002(5) 0.0605(3) 0.4020(3) 0.0162(12) Uani 1 1 d . . .
C4C C 0.1298(5) 0.0728(3) 0.4007(3) 0.0158(12) Uani 1 1 d . . .
C5C C 0.2002(5) 0.2450(3) 0.7197(3) 0.0160(12) Uani 1 1 d . . .
C6C C 0.3294(5) 0.2591(3) 0.7154(3) 0.0161(12) Uani 1 1 d . . .
C7C C -0.0122(5) -0.0052(4) 0.2735(3) 0.0203(13) Uani 1 1 d . . .
H7C1 H -0.0167 0.0334 0.2412 0.024 Uiso 1 1 calc R . .
H7C2 H -0.0410 -0.0676 0.2461 0.024 Uiso 1 1 calc R . .
C8C C 0.3417(5) 0.2872(4) 0.8438(3) 0.0312(15) Uani 1 1 d . . .
H8C1 H 0.3739 0.3335 0.8877 0.037 Uiso 1 1 calc R . .
H8C2 H 0.3384 0.2293 0.8543 0.037 Uiso 1 1 calc R . .
S1D S 0.20245(12) 0.33434(9) 0.44194(7) 0.0165(3) Uani 1 1 d . . .
S2D S 0.48297(12) 0.35449(9) 0.43798(7) 0.0169(3) Uani 1 1 d . . .
S3D S 0.29890(12) 0.42498(9) 0.60448(7) 0.0158(3) Uani 1 1 d . . .
S4D S 0.58057(13) 0.44628(9) 0.60171(7) 0.0174(3) Uani 1 1 d . . .
S5D S 0.10500(13) 0.23463(10) 0.29004(7) 0.0211(3) Uani 1 1 d . . .
S6D S 0.38976(13) 0.25326(9) 0.28667(7) 0.0200(3) Uani 1 1 d . . .
S7D S 0.38747(14) 0.52015(11) 0.75677(7) 0.0288(4) Uani 1 1 d . . .
S8D S 0.67384(15) 0.54150(12) 0.75521(8) 0.0351(4) Uani 1 1 d . . .
C1D C 0.3710(5) 0.3705(3) 0.4874(3) 0.0113(12) Uani 1 1 d . . .
C2D C 0.4115(5) 0.4089(4) 0.5554(3) 0.0161(13) Uani 1 1 d . . .
C3D C 0.2307(5) 0.2914(3) 0.3642(3) 0.0161(12) Uani 1 1 d . . .
C4D C 0.3586(5) 0.2997(3) 0.3633(3) 0.0162(12) Uani 1 1 d . . .
C5D C 0.4213(5) 0.4776(3) 0.6799(3) 0.0172(13) Uani 1 1 d . . .
C6D C 0.5501(5) 0.4877(3) 0.6788(3) 0.0181(13) Uani 1 1 d . . .
C7D C 0.2175(5) 0.2175(5) 0.2375(3) 0.0329(17) Uani 1 1 d . . .
H7D1 H 0.2121 0.2509 0.2015 0.040 Uiso 1 1 calc R . .
H7D2 H 0.1885 0.1533 0.2143 0.040 Uiso 1 1 calc R . .
C8D C 0.5582(5) 0.5629(4) 0.8061(3) 0.0320(15) Uani 1 1 d . . .
H8D1 H 0.5662 0.5350 0.8454 0.038 Uiso 1 1 calc R . .
H8D2 H 0.5840 0.6280 0.8249 0.038 Uiso 1 1 calc R . .
S1E S 0.50590(13) 0.13327(9) 0.38609(7) 0.0160(3) Uani 1 1 d . . .
S2E S 0.62436(13) -0.00613(9) 0.40940(7) 0.0170(3) Uani 1 1 d . . .
S3E S 0.60701(12) 0.22877(9) 0.54771(7) 0.0159(3) Uani 1 1 d . . .
S4E S 0.71980(12) 0.08718(9) 0.57260(7) 0.0162(3) Uani 1 1 d . . .
S5E S 0.40753(14) 0.04273(10) 0.23178(7) 0.0248(4) Uani 1 1 d . . .
S6E S 0.52718(14) -0.09862(10) 0.25628(7) 0.0239(3) Uani 1 1 d . . .
S7E S 0.70073(13) 0.32131(10) 0.70085(7) 0.0215(3) Uani 1 1 d . . .
S8E S 0.82147(13) 0.17982(10) 0.72629(7) 0.0213(3) Uani 1 1 d . . .
C1E C 0.5947(4) 0.0908(3) 0.4453(3) 0.0094(11) Uiso 1 1 d . . .
C2E C 0.6360(5) 0.1306(4) 0.5127(3) 0.0148(12) Uani 1 1 d . . .
C3E C 0.4901(5) 0.0494(4) 0.3145(2) 0.0151(12) Uani 1 1 d . . .
C4E C 0.5461(5) -0.0118(4) 0.3254(3) 0.0181(13) Uani 1 1 d . . .
C5E C 0.6839(5) 0.2358(4) 0.6320(3) 0.0183(13) Uani 1 1 d . . .
C6E C 0.7370(5) 0.1722(4) 0.6425(3) 0.0176(13) Uani 1 1 d . . .
C7E C 0.4493(6) -0.0521(4) 0.1920(3) 0.0270(14) Uani 1 1 d . . .
H7E1 H 0.5112 -0.0328 0.1630 0.032 Uiso 1 1 calc R . .
H7E2 H 0.3670 -0.0988 0.1619 0.032 Uiso 1 1 calc R . .
C8E C 0.7855(6) 0.2782(4) 0.7644(3) 0.0261(15) Uani 1 1 d . . .
H8E1 H 0.7292 0.2627 0.7966 0.031 Uiso 1 1 calc R . .
H8E2 H 0.8705 0.3254 0.7912 0.031 Uiso 1 1 calc R . .
S1F S 0.73265(12) 0.35841(9) 0.34989(7) 0.0164(3) Uani 1 1 d . . .
S2F S 0.85265(13) 0.21929(9) 0.37326(7) 0.0165(3) Uani 1 1 d . . .
S3F S 0.83156(12) 0.45441(9) 0.50983(7) 0.0158(3) Uani 1 1 d . . .
S4F S 0.94861(12) 0.31541(9) 0.53739(7) 0.0157(3) Uani 1 1 d . . .
S5F S 0.64793(15) 0.27236(11) 0.19463(8) 0.0329(4) Uani 1 1 d . . .
S6F S 0.76357(14) 0.13204(10) 0.21747(7) 0.0242(3) Uani 1 1 d . . .
S7F S 0.92382(13) 0.55000(9) 0.66216(7) 0.0200(3) Uani 1 1 d . . .
S8F S 1.05141(13) 0.41253(10) 0.68993(7) 0.0202(3) Uani 1 1 d . . .
C1F C 0.8203(5) 0.3158(4) 0.4087(3) 0.0155(12) Uani 1 1 d . . .
C2F C 0.8632(4) 0.3568(3) 0.4768(2) 0.0093(11) Uiso 1 1 d . . .
C3F C 0.7255(5) 0.2784(3) 0.2787(3) 0.0169(12) Uani 1 1 d . . .
C4F C 0.7791(5) 0.2162(3) 0.2897(3) 0.0153(12) Uani 1 1 d . . .
C5F C 0.9099(5) 0.4626(4) 0.5944(3) 0.0175(12) Uani 1 1 d . . .
C6F C 0.9634(5) 0.4009(3) 0.6063(3) 0.0148(12) Uani 1 1 d . . .
C7F C 0.7321(7) 0.2010(4) 0.1599(3) 0.0427(18) Uani 1 1 d . . .
H7F1 H 0.8179 0.2378 0.1533 0.051 Uiso 1 1 calc R . .
H7F2 H 0.6763 0.1625 0.1146 0.051 Uiso 1 1 calc R . .
C8F C 1.0076(5) 0.5078(4) 0.7270(3) 0.0214(13) Uani 1 1 d . . .
H8F1 H 0.9485 0.4900 0.7575 0.026 Uiso 1 1 calc R . .
H8F2 H 1.0900 0.5561 0.7553 0.026 Uiso 1 1 calc R . .

loop_
_atom_site_aniso_label
_atom_site_aniso_U_11
_atom_site_aniso_U_22
_atom_site_aniso_U_33
_atom_site_aniso_U_23
_atom_site_aniso_U_13
_atom_site_aniso_U_12
Co1 0.0242(6) 0.0173(6) 0.0115(6) -0.0005(5) -0.0019(5) 0.0007(6)
C8A 0.022(4) 0.027(4) 0.033(5) 0.001(4) 0.000(3) -0.008(4)
B8A 0.022(4) 0.027(4) 0.033(5) 0.001(4) 0.000(3) -0.008(4)
Br1A 0.042(2) 0.021(2) 0.0277(19) 0.0044(13) -0.0001(13) 0.0186(15)
C7A 0.026(4) 0.032(5) 0.026(4) 0.005(4) 0.005(3) -0.005(4)
B7A 0.026(4) 0.032(5) 0.026(4) 0.005(4) 0.005(3) -0.005(4)
Br2A 0.042(2) 0.065(2) 0.0362(19) 0.0277(17) 0.0096(14) 0.0063(17)
C2A 0.032(4) 0.040(5) 0.026(4) 0.011(4) 0.008(3) 0.002(4)
B2A 0.032(4) 0.040(5) 0.026(4) 0.011(4) 0.008(3) 0.002(4)
C1A 0.041(4) 0.028(4) 0.024(4) -0.001(3) 0.003(3) 0.014(3)
B1A 0.041(4) 0.028(4) 0.024(4) -0.001(3) 0.003(3) 0.014(3)
Br4A 0.047(5) 0.023(5) 0.045(6) 0.014(4) 0.002(4) 0.001(4)
C4A 0.018(3) 0.026(3) 0.024(3) -0.008(3) -0.004(2) 0.004(3)
B4A 0.018(3) 0.026(3) 0.024(3) -0.008(3) -0.004(2) 0.004(3)
B9A 0.029(4) 0.031(4) 0.020(4) -0.002(3) 0.001(3) 0.000(4)
B12A 0.039(5) 0.021(4) 0.026(4) -0.006(3) -0.005(4) -0.001(4)
B11A 0.037(5) 0.024(4) 0.026(4) 0.002(3) 0.004(4) -0.007(4)
B6A 0.027(4) 0.032(5) 0.033(5) -0.004(4) 0.006(4) 0.008(4)
B5A 0.022(4) 0.038(5) 0.026(4) -0.001(4) 0.001(3) 0.009(4)
B10A 0.032(4) 0.027(4) 0.040(5) 0.007(4) 0.006(4) -0.005(4)
Co2 0.0281(7) 0.0218(7) 0.0106(6) 0.0026(5) -0.0013(5) -0.0034(6)
C8B 0.035(5) 0.028(5) 0.056(6) 0.019(4) -0.007(4) -0.007(4)
B8B 0.035(5) 0.028(5) 0.056(6) 0.019(4) -0.007(4) -0.007(4)
Br1B 0.0443(16) 0.0295(19) 0.0440(17) 0.0074(11) -0.0018(11) 0.0224(13)
C4B 0.050(4) 0.066(5) 0.039(4) 0.024(4) 0.004(3) 0.014(3)
B4B 0.050(4) 0.066(5) 0.039(4) 0.024(4) 0.004(3) 0.014(3)
Br2B 0.053(6) 0.062(6) 0.065(6) 0.000(4) -0.030(4) 0.007(4)
C1B 0.035(5) 0.077(7) 0.030(5) -0.016(4) 0.011(4) 0.003(4)
B1B 0.035(5) 0.077(7) 0.030(5) -0.016(4) 0.011(4) 0.003(4)
C2B 0.030(4) 0.041(5) 0.037(5) -0.009(4) -0.003(4) 0.005(4)
B2B 0.030(4) 0.041(5) 0.037(5) -0.009(4) -0.003(4) 0.005(4)
Br4B 0.050(5) 0.041(5) 0.070(6) 0.007(4) -0.026(4) 0.010(4)
C7B 0.028(4) 0.022(4) 0.014(4) -0.003(3) -0.008(3) -0.003(3)
B7B 0.028(4) 0.022(4) 0.014(4) -0.003(3) -0.008(3) -0.003(3)
B12B 0.030(5) 0.033(5) 0.032(5) 0.012(4) 0.000(4) -0.015(4)
B9B 0.048(6) 0.061(7) 0.035(5) 0.029(5) -0.007(4) -0.011(5)
B5B 0.033(5) 0.102(9) 0.010(4) 0.005(5) -0.005(4) -0.006(5)
B6B 0.019(5) 0.077(7) 0.055(6) -0.035(6) -0.002(4) -0.013(5)
B11B 0.034(5) 0.047(6) 0.036(5) -0.010(4) -0.010(4) 0.000(5)
B10B 0.038(5) 0.087(8) 0.030(5) 0.013(5) 0.007(4) -0.005(5)
S1C 0.0131(7) 0.0190(8) 0.0125(7) 0.0010(6) 0.0016(6) 0.0042(7)
S2C 0.0126(7) 0.0195(8) 0.0121(7) 0.0025(6) 0.0020(6) 0.0039(7)
S3C 0.0151(7) 0.0206(8) 0.0121(7) 0.0012(6) 0.0021(6) 0.0047(7)
S4C 0.0153(8) 0.0193(8) 0.0135(8) 0.0013(6) 0.0017(6) 0.0044(7)
S5C 0.0128(7) 0.0219(8) 0.0159(8) 0.0013(6) -0.0003(6) 0.0037(7)
S6C 0.0187(8) 0.0239(8) 0.0119(7) 0.0028(6) 0.0036(6) 0.0078(7)
S7C 0.0258(8) 0.0365(10) 0.0130(8) 0.0009(7) 0.0044(6) 0.0122(8)
S8C 0.0204(8) 0.0278(9) 0.0147(8) -0.0006(7) 0.0006(6) 0.0059(7)
C1C 0.017(3) 0.010(3) 0.021(3) 0.007(2) 0.005(2) 0.004(3)
C2C 0.013(3) 0.012(3) 0.014(3) 0.005(2) 0.007(2) 0.006(3)
C3C 0.021(3) 0.016(3) 0.010(3) -0.001(2) 0.003(2) 0.006(3)
C4C 0.014(3) 0.013(3) 0.016(3) 0.000(2) 0.002(2) 0.003(3)
C5C 0.018(3) 0.019(3) 0.012(3) 0.004(2) 0.006(2) 0.006(3)
C6C 0.019(3) 0.008(3) 0.012(3) -0.004(2) -0.004(2) 0.001(3)
C7C 0.019(3) 0.020(3) 0.020(3) 0.003(3) 0.003(3) 0.006(3)
C8C 0.028(3) 0.044(4) 0.010(3) 0.008(3) -0.004(3) 0.000(3)
S1D 0.0153(7) 0.0192(8) 0.0138(8) 0.0017(6) 0.0041(6) 0.0050(7)
S2D 0.0126(7) 0.0214(8) 0.0133(8) -0.0001(6) 0.0017(6) 0.0043(7)
S3D 0.0137(7) 0.0180(8) 0.0139(8) 0.0012(6) 0.0038(6) 0.0040(7)
S4D 0.0148(7) 0.0203(8) 0.0146(8) 0.0015(6) 0.0006(6) 0.0059(7)
S5D 0.0185(8) 0.0249(9) 0.0167(8) -0.0008(7) 0.0026(6) 0.0074(7)
S6D 0.0216(8) 0.0221(8) 0.0159(8) 0.0010(7) 0.0056(6) 0.0084(7)
S7D 0.0311(9) 0.0413(10) 0.0148(8) -0.0016(7) 0.0040(7) 0.0191(9)
S8D 0.0275(9) 0.0467(11) 0.0223(9) -0.0117(8) -0.0064(7) 0.0192(9)
C1D 0.009(3) 0.006(3) 0.016(3) -0.001(2) 0.002(2) 0.001(2)
C2D 0.016(3) 0.012(3) 0.021(3) 0.005(3) 0.005(2) 0.004(3)
C3D 0.013(3) 0.015(3) 0.016(3) 0.001(3) 0.002(2) 0.001(3)
C4D 0.021(3) 0.007(3) 0.013(3) -0.003(2) 0.000(2) -0.001(3)
C5D 0.020(3) 0.008(3) 0.020(3) 0.004(2) 0.006(3) 0.000(3)
C6D 0.023(3) 0.014(3) 0.024(3) 0.009(3) 0.008(3) 0.012(3)
C7D 0.025(4) 0.052(5) 0.019(4) 0.001(3) 0.010(3) 0.012(4)
C8D 0.029(4) 0.036(4) 0.008(3) -0.009(3) -0.003(3) -0.011(3)
S1E 0.0195(8) 0.0169(8) 0.0105(7) 0.0027(6) 0.0005(6) 0.0068(7)
S2E 0.0204(8) 0.0161(8) 0.0140(8) 0.0021(6) 0.0020(6) 0.0076(7)
S3E 0.0167(8) 0.0157(8) 0.0128(8) 0.0005(6) 0.0010(6) 0.0055(7)
S4E 0.0179(8) 0.0170(8) 0.0141(8) 0.0040(6) 0.0029(6) 0.0072(7)
S5E 0.0304(9) 0.0355(10) 0.0114(8) 0.0045(7) 0.0006(6) 0.0190(8)
S6E 0.0274(9) 0.0271(9) 0.0152(8) -0.0009(7) -0.0009(6) 0.0135(8)
S7E 0.0230(8) 0.0224(8) 0.0165(8) -0.0005(7) 0.0025(6) 0.0084(7)
S8E 0.0237(8) 0.0270(9) 0.0114(7) 0.0014(7) 0.0002(6) 0.0103(7)
C2E 0.012(3) 0.014(3) 0.018(3) 0.005(2) 0.006(2) 0.002(3)
C3E 0.014(3) 0.027(3) 0.005(3) 0.007(3) 0.004(2) 0.006(3)
C4E 0.016(3) 0.017(3) 0.016(3) 0.000(3) 0.003(2) 0.002(3)
C5E 0.022(3) 0.016(3) 0.016(3) 0.005(3) 0.005(3) 0.004(3)
C6E 0.017(3) 0.029(4) 0.006(3) 0.002(3) 0.004(2) 0.007(3)
C7E 0.043(4) 0.020(3) 0.016(3) 0.003(3) 0.001(3) 0.013(3)
C8E 0.039(4) 0.026(4) 0.008(3) 0.002(3) -0.002(3) 0.010(3)
S1F 0.0174(8) 0.0177(8) 0.0130(8) 0.0021(6) 0.0009(6) 0.0068(7)
S2F 0.0181(8) 0.0153(8) 0.0153(8) 0.0028(6) 0.0005(6) 0.0072(7)
S3F 0.0157(7) 0.0174(8) 0.0124(7) 0.0014(6) -0.0005(6) 0.0066(7)
S4F 0.0172(7) 0.0160(8) 0.0131(7) 0.0025(6) 0.0005(6) 0.0072(7)
S5F 0.0456(10) 0.0412(10) 0.0149(8) 0.0024(7) 0.0002(7) 0.0261(9)
S6F 0.0278(9) 0.0253(9) 0.0164(8) -0.0021(7) -0.0002(6) 0.0121(8)
S7F 0.0244(8) 0.0195(8) 0.0130(8) -0.0012(6) 0.0010(6) 0.0083(7)
S8F 0.0237(8) 0.0263(9) 0.0125(7) 0.0051(6) 0.0014(6) 0.0129(7)
C1F 0.011(3) 0.013(3) 0.022(3) 0.006(3) 0.001(2) 0.004(3)
C3F 0.018(3) 0.012(3) 0.012(3) -0.006(2) 0.000(2) 0.000(3)
C4F 0.015(3) 0.018(3) 0.012(3) 0.003(2) 0.001(2) 0.006(3)
C5F 0.012(3) 0.024(3) 0.014(3) -0.001(3) 0.001(2) 0.006(3)
C6F 0.014(3) 0.016(3) 0.013(3) 0.003(2) 0.005(2) 0.003(3)
C7F 0.081(5) 0.029(4) 0.027(4) 0.011(3) 0.020(4) 0.027(4)
C8F 0.027(3) 0.026(4) 0.004(3) -0.003(3) -0.006(2) 0.009(3)

loop_
_atom_type_symbol
_atom_type_description
_atom_type_scat_dispersion_real
_atom_type_scat_dispersion_imag
_atom_type_scat_source
C C 0.0033 0.0016 'International Tables Vol C Tables 4.2.6.8 and 6.1.1.4'
H H 0.0000 0.0000 'International Tables Vol C Tables 4.2.6.8 and 6.1.1.4'
S S 0.1246 0.1234 'International Tables Vol C Tables 4.2.6.8 and 6.1.1.4'
Co Co 0.3494 0.9721 'International Tables Vol C Tables 4.2.6.8 and 6.1.1.4'
Br Br -0.2901 2.4595 'International Tables Vol C Tables 4.2.6.8 and 6.1.1.4'
B B 0.0013 0.0007 'International Tables Vol C Tables 4.2.6.8 and 6.1.1.4'
O O 0.0106 0.0060 'International Tables Vol C Tables 4.2.6.8 and 6.1.1.4'

loop_
_geom_angle_atom_site_label_1
_geom_angle_atom_site_label_2
_geom_angle_atom_site_label_3
_geom_angle
_geom_angle_site_symmetry_1
_geom_angle_site_symmetry_3
B1A Co1 B2A 48.2(2) 2 2
B1A Co1 B4A 47.7(2) 2 2
B2A Co1 B4A 83.6(3) 2 2
B1A Co1 B7A 82.8(3) 2 2
B2A Co1 B7A 48.1(3) 2 2
B4A Co1 B7A 85.0(3) 2 2
B1A Co1 B8A 82.5(3) 2 2
B2A Co1 B8A 83.8(3) 2 2
B4A Co1 B8A 49.0(3) 2 2
B7A Co1 B8A 50.1(3) 2 2
B12A B9A B10A 59.9(4) . .
B12A B9A B5A 108.3(5) . .
B10A B9A B5A 60.6(4) . .
B12A B9A H9A 121.8 . .
B10A B9A H9A 121.5 . .
B5A B9A H9A 121.4 . .
B9A B12A B10A 60.5(4) . .
B9A B12A B11A 107.6(5) . .
B10A B12A B11A 59.2(4) . .
B9A B12A H12A 121.8 . .
B10A B12A H12A 121.8 . .
B11A B12A H12A 122.0 . .
B10A B11A B6A 60.6(4) . .
B10A B11A B12A 59.6(4) . .
B6A B11A B12A 107.8(5) . .
B10A B11A H11A 121.5 . .
B6A B11A H11A 121.1 . .
B12A B11A H11A 122.7 . .
B5A B6A B11A 108.8(5) . .
B5A B6A B10A 61.4(4) . .
B11A B6A B10A 59.2(4) . .
B5A B6A H6A 120.9 . .
B11A B6A H6A 122.5 . .
B10A B6A H6A 123.0 . .
B6A B5A B10A 60.2(4) . .
B6A B5A B9A 107.5(5) . .
B10A B5A B9A 58.8(4) . .
B6A B5A H5A 121.0 . .
B10A B5A H5A 123.2 . .
B9A B5A H5A 123.3 . .
B11A B10A B12A 61.2(4) . .
B11A B10A B9A 108.6(5) . .
B12A B10A B9A 59.6(4) . .
B11A B10A B6A 60.2(4) . .
B12A B10A B6A 108.8(5) . .
B9A B10A B6A 107.5(5) . .
B11A B10A B5A 107.3(5) . .
B12A B10A B5A 108.1(5) . .
B9A B10A B5A 60.6(4) . .
B6A B10A B5A 58.4(4) . .
B11A B10A H10A 121.3 . .
B12A B10A H10A 121.1 . .
B9A B10A H10A 121.6 . .
B6A B10A H10A 122.1 . .
B5A B10A H10A 122.4 . .
B2B Co2 B1B 48.5(3) 2_565 2_565
B2B Co2 B4B 82.4(3) 2_565 2_565
B1B Co2 B4B 46.9(3) 2_565 2_565
B2B Co2 B7B 49.0(3) 2_565 2_565
B1B Co2 B7B 84.5(3) 2_565 2_565
B4B Co2 B7B 85.2(3) 2_565 2_565
B2B Co2 B8B 81.7(3) 2_565 2_565
B1B Co2 B8B 82.4(3) 2_565 2_565
B4B Co2 B8B 50.0(3) 2_565 2_565
B7B Co2 B8B 48.1(3) 2_565 2_565
B10B B12B B9B 59.9(5) . .
B10B B12B B11B 60.1(5) . .
B9B B12B B11B 107.7(6) . .
B10B B12B H12B 121.3 . .
B9B B12B H12B 122.0 . .
B11B B12B H12B 121.7 . .
B5B B9B B10B 61.3(5) . .
B5B B9B B12B 108.6(6) . .
B10B B9B B12B 59.6(5) . .
B5B B9B H9B 121.4 . .
B10B B9B H9B 121.4 . .
B12B B9B H9B 121.7 . .
B9B B5B B10B 60.8(5) . .
B9B B5B B6B 109.3(6) . .
B10B B5B B6B 59.7(5) . .
B9B B5B H5B 120.6 . .
B10B B5B H5B 121.0 . .
B6B B5B H5B 120.9 . .
B10B B6B B11B 59.9(5) . .
B10B B6B B5B 59.9(6) . .
B11B B6B B5B 106.9(7) . .
B10B B6B H6B 122.8 . .
B11B B6B H6B 121.9 . .
B5B B6B H6B 123.7 . .
B10B B11B B12B 59.5(5) . .
B10B B11B B6B 59.7(5) . .
B12B B11B B6B 107.5(6) . .
B10B B11B H11B 122.9 . .
B12B B11B H11B 122.6 . .
B6B B11B H11B 121.5 . .
B12B B10B B9B 60.5(5) . .
B12B B10B B6B 108.8(6) . .
B9B B10B B6B 107.6(6) . .
B12B B10B B11B 60.4(4) . .
B9B B10B B11B 108.3(6) . .
B6B B10B B11B 60.4(5) . .
B12B B10B B5B 106.6(6) . .
B9B B10B B5B 57.9(5) . .
B6B B10B B5B 60.4(6) . .
B11B B10B B5B 107.7(6) . .
B12B B10B H10B 121.5 . .
B9B B10B H10B 122.3 . .
B6B B10B H10B 121.1 . .
B11B B10B H10B 121.3 . .
B5B B10B H10B 123.0 . .
C3C S1C C1C 94.9(2) . .
C4C S2C C1C 94.4(2) . .
C5C S3C C2C 94.4(2) . .
C6C S4C C2C 94.6(2) . .
C3C S5C C7C 94.7(2) . .
C4C S6C C7C 95.1(2) . .
C5C S7C C8C 92.3(2) . .
C6C S8C C8C 91.8(3) . .
C2C C1C S2C 121.7(4) . .
C2C C1C S1C 122.9(4) . .
S2C C1C S1C 115.4(3) . .
C1C C2C S3C 122.6(4) . .
C1C C2C S4C 121.9(4) . .
S3C C2C S4C 115.5(3) . .
C4C C3C S5C 119.8(4) . .
C4C C3C S1C 116.4(4) . .
S5C C3C S1C 123.8(3) . .
C3C C4C S2C 118.9(4) . .
C3C C4C S6C 117.4(4) . .
S2C C4C S6C 123.7(3) . .
C6C C5C S3C 117.7(4) . .
C6C C5C S7C 117.0(4) . .
S3C C5C S7C 125.3(3) . .
C5C C6C S4C 117.7(4) . .
C5C C6C S8C 117.8(4) . .
S4C C6C S8C 124.4(3) . .
S5C C7C S6C 111.7(3) . .
S5C C7C H7C1 109.3 . .
S6C C7C H7C1 109.3 . .
S5C C7C H7C2 109.3 . .
S6C C7C H7C2 109.3 . .
H7C1 C7C H7C2 107.9 . .
S8C C8C S7C 110.4(3) . .
S8C C8C H8C1 109.6 . .
S7C C8C H8C1 109.6 . .
S8C C8C H8C2 109.6 . .
S7C C8C H8C2 109.6 . .
H8C1 C8C H8C2 108.1 . .
C3D S1D C1D 94.7(2) . .
C4D S2D C1D 94.0(2) . .
C5D S3D C2D 94.5(3) . .
C6D S4D C2D 94.6(2) . .
C3D S5D C7D 94.9(3) . .
C4D S6D C7D 94.8(2) . .
C5D S7D C8D 95.6(2) . .
C6D S8D C8D 95.0(2) . .
C2D C1D S2D 122.4(4) . .
C2D C1D S1D 122.1(3) . .
S2D C1D S1D 115.5(3) . .
C1D C2D S3D 122.2(4) . .
C1D C2D S4D 122.7(3) . .
S3D C2D S4D 115.1(3) . .
C4D C3D S1D 117.0(4) . .
C4D C3D S5D 119.0(4) . .
S1D C3D S5D 124.0(3) . .
C3D C4D S2D 118.7(4) . .
C3D C4D S6D 118.2(4) . .
S2D C4D S6D 123.2(3) . .
C6D C5D S3D 118.2(4) . .
C6D C5D S7D 118.7(4) . .
S3D C5D S7D 123.0(3) . .
C5D C6D S4D 117.6(4) . .
C5D C6D S8D 118.0(4) . .
S4D C6D S8D 124.3(3) . .
S5D C7D S6D 112.8(3) . .
S5D C7D H7D1 109.0 . .
S6D C7D H7D1 109.0 . .
S5D C7D H7D2 109.0 . .
S6D C7D H7D2 109.0 . .
H7D1 C7D H7D2 107.8 . .
S7D C8D S8D 112.6(3) . .
S7D C8D H8D1 109.1 . .
S8D C8D H8D1 109.1 . .
S7D C8D H8D2 109.1 . .
S8D C8D H8D2 109.1 . .
H8D1 C8D H8D2 107.8 . .
C3E S1E C1E 94.4(2) . .
C4E S2E C1E 94.5(2) . .
C5E S3E C2E 94.8(2) . .
C6E S4E C2E 94.1(2) . .
C3E S5E C7E 95.0(2) . .
C4E S6E C7E 94.7(3) . .
C5E S7E C8E 94.9(3) . .
C6E S8E C8E 94.4(2) . .
C2E C1E S2E 123.0(4) . .
C2E C1E S1E 121.8(4) . .
S2E C1E S1E 115.2(3) . .
C1E C2E S4E 122.3(4) . .
C1E C2E S3E 122.4(4) . .
S4E C2E S3E 115.3(3) . .
C4E C3E S5E 119.1(4) . .
C4E C3E S1E 117.3(4) . .
S5E C3E S1E 123.6(3) . .
C3E C4E S6E 118.7(4) . .
C3E C4E S2E 118.5(4) . .
S6E C4E S2E 122.6(3) . .
C6E C5E S7E 119.5(4) . .
C6E C5E S3E 117.0(4) . .
S7E C5E S3E 123.5(3) . .
C5E C6E S4E 118.8(4) . .
C5E C6E S8E 118.2(4) . .
S4E C6E S8E 123.0(3) . .
S5E C7E S6E 111.5(3) . .
S5E C7E H7E1 109.3 . .
S6E C7E H7E1 109.3 . .
S5E C7E H7E2 109.3 . .
S6E C7E H7E2 109.3 . .
H7E1 C7E H7E2 108.0 . .
S7E C8E S8E 112.8(3) . .
S7E C8E H8E1 109.0 . .
S8E C8E H8E1 109.0 . .
S7E C8E H8E2 109.0 . .
S8E C8E H8E2 109.0 . .
H8E1 C8E H8E2 107.8 . .
C3F S1F C1F 94.0(2) . .
C4F S2F C1F 93.6(2) . .
C5F S3F C2F 93.8(2) . .
C6F S4F C2F 93.9(2) . .
C3F S5F C7F 92.1(3) . .
C4F S6F C7F 91.2(3) . .
C5F S7F C8F 94.0(2) . .
C6F S8F C8F 94.5(2) . .
C2F C1F S1F 121.6(4) . .
C2F C1F S2F 122.6(4) . .
S1F C1F S2F 115.8(3) . .
C1F C2F S4F 123.1(4) . .
C1F C2F S3F 121.2(4) . .
S4F C2F S3F 115.7(3) . .
C4F C3F S5F 118.1(4) . .
C4F C3F S1F 117.7(4) . .
S5F C3F S1F 124.1(3) . .
C3F C4F S2F 118.8(4) . .
C3F C4F S6F 117.3(4) . .
S2F C4F S6F 123.8(3) . .
C6F C5F S3F 118.0(4) . .
C6F C5F S7F 119.8(4) . .
S3F C5F S7F 122.1(3) . .
C5F C6F S4F 118.5(4) . .
C5F C6F S8F 118.3(4) . .
S4F C6F S8F 123.2(3) . .
S5F C7F S6F 110.4(3) . .
S5F C7F H7F1 109.6 . .
S6F C7F H7F1 109.6 . .
S5F C7F H7F2 109.6 . .
S6F C7F H7F2 109.6 . .
H7F1 C7F H7F2 108.1 . .
S7F C8F S8F 112.6(3) . .
S7F C8F H8F1 109.1 . .
S8F C8F H8F1 109.1 . .
S7F C8F H8F2 109.1 . .
S8F C8F H8F2 109.1 . .
H8F1 C8F H8F2 107.8 . .

loop_
_geom_bond_atom_site_label_1
_geom_bond_atom_site_label_2
_geom_bond_distance
_geom_bond_site_symmetry_2
Co1 B1A 2.039(5) 2
Co1 B2A 2.069(6) 2
Co1 B4A 2.072(6) 2
Co1 B7A 2.096(7) 2
Co1 B8A 2.117(7) 2
O1A H01A 0.903(10) .
Br1A H01A 0.72(4) .
Br2A Br4A 2.546(8) 2
Br4A Br2A 2.546(8) 2
B9A B12A 1.744(10) .
B9A B10A 1.759(10) .
B9A B5A 1.791(10) .
B9A H9A 1.1200 .
B12A B10A 1.749(10) .
B12A B11A 1.778(10) .
B12A H12A 1.1200 .
B11A B10A 1.743(11) .
B11A B6A 1.761(10) .
B11A H11A 1.1200 .
B6A B5A 1.738(10) .
B6A B10A 1.769(10) .
B6A H6A 1.1200 .
B5A B10A 1.790(10) .
B5A H5A 1.1200 .
B10A H10A 1.1200 .
Co2 B2B 2.022(6) 2_565
Co2 B1B 2.024(6) 2_565
Co2 B4B 2.087(8) 2_565
Co2 B7B 2.111(6) 2_565
Co2 B8B 2.139(8) 2_565
O1B H01B 0.903(10) .
Br1B H01B 0.53(3) .
Br2B Br4B 1.555(11) 2_565
Br4B Br2B 1.555(11) 2_565
B12B B10B 1.737(11) .
B12B B9B 1.752(11) .
B12B B11B 1.754(11) .
B12B H12B 1.1200 .
B9B B5B 1.692(13) .
B9B B10B 1.743(12) .
B9B H9B 1.1200 .
B5B B10B 1.751(12) .
B5B B6B 1.760(14) .
B5B H5B 1.1200 .
B6B B10B 1.746(13) .
B6B B11B 1.758(12) .
B6B H6B 1.1200 .
B11B B10B 1.749(12) .
B11B H11B 1.1200 .
B10B H10B 1.1200 .
S1C C3C 1.746(5) .
S1C C1C 1.758(5) .
S2C C4C 1.728(5) .
S2C C1C 1.757(5) .
S3C C5C 1.735(6) .
S3C C2C 1.760(4) .
S4C C6C 1.726(5) .
S4C C2C 1.762(5) .
S5C C3C 1.728(5) .
S5C C7C 1.825(5) .
S6C C4C 1.742(5) .
S6C C7C 1.827(5) .
S7C C5C 1.745(5) .
S7C C8C 1.814(5) .
S8C C6C 1.741(5) .
S8C C8C 1.810(5) .
C1C C2C 1.344(7) .
C3C C4C 1.360(6) .
C5C C6C 1.369(6) .
C7C H7C1 0.9900 .
C7C H7C2 0.9900 .
C8C H8C1 0.9900 .
C8C H8C2 0.9900 .
S1D C3D 1.732(5) .
S1D C1D 1.757(5) .
S2D C4D 1.728(5) .
S2D C1D 1.755(5) .
S3D C5D 1.726(6) .
S3D C2D 1.758(5) .
S4D C6D 1.725(5) .
S4D C2D 1.766(5) .
S5D C3D 1.734(5) .
S5D C7D 1.810(5) .
S6D C4D 1.746(5) .
S6D C7D 1.813(6) .
S7D C5D 1.744(5) .
S7D C8D 1.795(6) .
S8D C6D 1.748(6) .
S8D C8D 1.832(5) .
C1D C2D 1.348(7) .
C3D C4D 1.353(6) .
C5D C6D 1.357(6) .
C7D H7D1 0.9900 .
C7D H7D2 0.9900 .
C8D H8D1 0.9900 .
C8D H8D2 0.9900 .
S1E C3E 1.753(5) .
S1E C1E 1.766(5) .
S2E C4E 1.742(5) .
S2E C1E 1.753(5) .
S3E C5E 1.738(5) .
S3E C2E 1.763(5) .
S4E C6E 1.738(5) .
S4E C2E 1.757(5) .
S5E C3E 1.731(5) .
S5E C7E 1.822(5) .
S6E C4E 1.741(5) .
S6E C7E 1.823(5) .
S7E C5E 1.730(5) .
S7E C8E 1.811(5) .
S8E C6E 1.751(5) .
S8E C8E 1.824(5) .
C1E C2E 1.342(7) .
C3E C4E 1.334(6) .
C5E C6E 1.348(6) .
C7E H7E1 0.9900 .
C7E H7E2 0.9900 .
C8E H8E1 0.9900 .
C8E H8E2 0.9900 .
S1F C3F 1.740(5) .
S1F C1F 1.755(5) .
S2F C4F 1.733(5) .
S2F C1F 1.761(5) .
S3F C5F 1.743(5) .
S3F C2F 1.760(5) .
S4F C6F 1.737(5) .
S4F C2F 1.754(5) .
S5F C3F 1.740(5) .
S5F C7F 1.796(5) .
S6F C4F 1.766(5) .
S6F C7F 1.813(6) .
S7F C5F 1.745(5) .
S7F C8F 1.814(5) .
S8F C6F 1.745(5) .
S8F C8F 1.822(5) .
C1F C2F 1.358(7) .
C3F C4F 1.333(6) .
C5F C6F 1.329(6) .
C7F H7F1 0.9900 .
C7F H7F2 0.9900 .
C8F H8F1 0.9900 .
C8F H8F2 0.9900 .
